data_4300723
_journal_name_full 'Inorganic Chemistry'
_journal_paper_doi 10.1021/ic051975t
_journal_year 2006
_chemical_formula_sum 'C55 H66 B Cl N8 P Rh S3'
_chemical_formula_weight 1115.48
_space_group_IT_number 11
_symmetry_cell_setting monoclinic
_symmetry_space_group_name_Hall '-P 2yb'
_symmetry_space_group_name_H-M 'P 1 21/m 1'
_cell_angle_alpha 90.00
_cell_angle_beta 92.316(2)
_cell_angle_gamma 90.00
_cell_formula_units_Z 2
_cell_length_a 9.7652(6)
_cell_length_b 19.7750(13)
_cell_length_c 14.1924(9)
_cell_measurement_temperature 243(2)
_cell_volume 2738.4(3)
_diffrn_ambient_temperature 243(2)
_exptl_crystal_density_diffrn 1.353
_cod_depositor_comments
;
The following automatic conversions were performed:
'_symmetry_cell_setting' value 'Monoclinic' changed to 'monoclinic'
according to '/home/saulius/struct/CIF-dictionaries/cif_core.dic'
dictionary named 'cif_core.dic' version 2.4.1 from 2010-06-29.

Automatic conversion script
Id: cif_fix_enum 1527 2010-12-29 10:47:43Z saulius 
;
_cod_original_sg_symbol_H-M 'P 21/m'
_cod_database_code 4300723

loop_
_symmetry_equiv_pos_as_xyz
'x, y, z'
'-x, y+1/2, -z'
'-x, -y, -z'
'x, -y-1/2, z'

loop_
_atom_site_label
_atom_site_type_symbol
_atom_site_fract_x
_atom_site_fract_y
_atom_site_fract_z
_atom_site_U_iso_or_equiv
_atom_site_adp_type
_atom_site_occupancy
_atom_site_symmetry_multiplicity
_atom_site_calc_flag
_atom_site_refinement_flags
_atom_site_disorder_assembly
_atom_site_disorder_group
Rh Rh 0.77819(2) 0.7500 0.739684(17) 0.02294(7) Uani 1 2 d S . .
Cl Cl 1.04752(7) 0.7500 0.72723(6) 0.0387(2) Uani 1 2 d S . .
P P 0.77595(8) 0.7500 0.90365(5) 0.02625(18) Uani 1 2 d S . .
S1 S 0.80152(8) 0.7500 0.57336(5) 0.0323(2) Uani 1 2 d S . .
S2 S 0.75393(5) 0.63167(3) 0.74282(4) 0.03060(14) Uani 1 1 d . . .
B B 0.5662(3) 0.7500 0.7104(2) 0.0247(8) Uani 1 2 d S . .
N11 N 0.5342(2) 0.7500 0.60074(16) 0.0257(6) Uani 1 2 d S . .
N12 N 0.5719(2) 0.7500 0.44897(16) 0.0305(6) Uani 1 2 d S . .
N21 N 0.50037(16) 0.68382(8) 0.74725(11) 0.0247(4) Uani 1 1 d . . .
N22 N 0.50133(17) 0.57428(8) 0.77791(11) 0.0273(4) Uani 1 1 d . . .
C11 C 0.6327(3) 0.7500 0.5376(2) 0.0258(7) Uani 1 2 d S . .
C12 C 0.4083(3) 0.7500 0.5521(2) 0.0344(8) Uani 1 2 d S . .
H12A H 0.3221 0.7500 0.5792 0.041 Uiso 1 2 calc SR . .
C13 C 0.4311(3) 0.7500 0.4600(2) 0.0383(8) Uani 1 2 d S . .
H13A H 0.3635 0.7500 0.4109 0.046 Uiso 1 2 calc SR . .
C14 C 0.6419(3) 0.7500 0.3570(2) 0.0380(8) Uani 1 2 d S . .
C15 C 0.5321(5) 0.7500 0.2762(3) 0.0629(13) Uani 1 2 d S . .
H15A H 0.478(3) 0.7952(15) 0.279(2) 0.094 Uiso 1 1 d . . .
H15B H 0.579(4) 0.7500 0.215(3) 0.094 Uiso 1 2 d S . .
C16 C 0.7282(3) 0.68639(14) 0.35098(17) 0.0538(7) Uani 1 1 d . . .
H16A H 0.7981 0.6864 0.4016 0.081 Uiso 1 1 calc R . .
H16B H 0.7716 0.6852 0.2907 0.081 Uiso 1 1 calc R . .
H16C H 0.6701 0.6470 0.3568 0.081 Uiso 1 1 calc R . .
C21 C 0.5811(2) 0.62846(10) 0.75729(14) 0.0249(5) Uani 1 1 d . . .
C22 C 0.3663(2) 0.66334(11) 0.75948(14) 0.0312(5) Uani 1 1 d . . .
H22A H 0.2885 0.6913 0.7551 0.037 Uiso 1 1 calc R . .
C23 C 0.3668(2) 0.59726(11) 0.77856(15) 0.0326(5) Uani 1 1 d . . .
H23A H 0.2894 0.5708 0.7904 0.039 Uiso 1 1 calc R . .
C24 C 0.5495(2) 0.50478(11) 0.80599(15) 0.0340(5) Uani 1 1 d . . .
C25 C 0.6321(3) 0.47352(12) 0.72887(18) 0.0513(7) Uani 1 1 d . . .
H25A H 0.5755 0.4702 0.6713 0.077 Uiso 1 1 calc R . .
H25B H 0.6624 0.4287 0.7482 0.077 Uiso 1 1 calc R . .
H25C H 0.7113 0.5016 0.7179 0.077 Uiso 1 1 calc R . .
C26 C 0.4250(2) 0.46057(12) 0.82206(18) 0.0475(7) Uani 1 1 d . . .
H26A H 0.3716 0.4803 0.8713 0.071 Uiso 1 1 calc R . .
H26B H 0.4550 0.4156 0.8410 0.071 Uiso 1 1 calc R . .
H26C H 0.3691 0.4576 0.7642 0.071 Uiso 1 1 calc R . .
C27 C 0.6357(2) 0.51083(12) 0.89783(16) 0.0453(6) Uani 1 1 d . . .
H27A H 0.5807 0.5307 0.9461 0.068 Uiso 1 1 calc R . .
H27B H 0.7145 0.5394 0.8878 0.068 Uiso 1 1 calc R . .
H27C H 0.6665 0.4663 0.9179 0.068 Uiso 1 1 calc R . .
C31 C 0.6061(3) 0.7500 0.9533(2) 0.0285(7) Uani 1 2 d S . .
C32 C 0.5366(2) 0.68982(13) 0.96759(15) 0.0380(6) Uani 1 1 d . . .
H32A H 0.5816 0.6484 0.9586 0.046 Uiso 1 1 calc R . .
C33 C 0.4024(3) 0.68989(15) 0.99487(17) 0.0501(7) Uani 1 1 d . . .
H33A H 0.3570 0.6487 1.0046 0.060 Uiso 1 1 calc R . .
C34 C 0.3347(4) 0.7500 1.0079(3) 0.0575(11) Uani 1 2 d S . .
H34A H 0.2430 0.7500 1.0256 0.069 Uiso 1 2 calc SR . .
C41 C 0.8643(2) 0.67973(10) 0.96620(15) 0.0298(5) Uani 1 1 d . . .
C42 C 0.8313(2) 0.66148(12) 1.05714(16) 0.0387(6) Uani 1 1 d . . .
H42A H 0.7587 0.6834 1.0861 0.046 Uiso 1 1 calc R . .
C43 C 0.9038(2) 0.61170(13) 1.10536(17) 0.0455(6) Uani 1 1 d . . .
H43A H 0.8801 0.5996 1.1666 0.055 Uiso 1 1 calc R . .
C44 C 1.0105(3) 0.57995(13) 1.06385(18) 0.0465(7) Uani 1 1 d . . .
H44A H 1.0593 0.5456 1.0964 0.056 Uiso 1 1 calc R . .
C45 C 1.0461(2) 0.59817(13) 0.97484(18) 0.0458(7) Uani 1 1 d . . .
H45A H 1.1200 0.5765 0.9469 0.055 Uiso 1 1 calc R . .
C46 C 0.9743(2) 0.64807(12) 0.92586(16) 0.0364(6) Uani 1 1 d . . .
H46A H 1.0000 0.6606 0.8652 0.044 Uiso 1 1 calc R . .
C101 C 0.4219(4) 0.55001(18) 0.5361(2) 0.0745(10) Uani 1 1 d . . .
H10A H 0.3683 0.5846 0.5612 0.089 Uiso 1 1 calc R . .
C102 C 0.5535(5) 0.56263(16) 0.5137(2) 0.0755(10) Uani 1 1 d . . .
H10B H 0.5903 0.6062 0.5229 0.091 Uiso 1 1 calc R . .
C103 C 0.6323(3) 0.5128(2) 0.4780(2) 0.0753(9) Uani 1 1 d . . .
H10C H 0.7235 0.5217 0.4633 0.090 Uiso 1 1 calc R . .
C201 C 1.0912(3) 0.71617(19) 1.4011(3) 0.0965(14) Uani 1 1 d . . .
H20A H 1.0726 0.6924 1.4564 0.116 Uiso 1 1 calc R . .
C202 C 1.1183(4) 0.6817(2) 1.3203(4) 0.1104(16) Uani 1 1 d . . .
H20B H 1.1186 0.6342 1.3198 0.132 Uiso 1 1 calc R . .
C203 C 1.1443(4) 0.7165(2) 1.2422(3) 0.1096(16) Uani 1 1 d . . .
H20C H 1.1628 0.6930 1.1865 0.132 Uiso 1 1 calc R . .
N300 N 1.0597(4) 0.4876(2) 0.6952(3) 0.1462(16) Uani 1 1 d . . .
C301 C 1.0393(3) 0.53194(19) 0.6486(3) 0.0761(10) Uani 1 1 d . . .
C302 C 1.0179(3) 0.59056(17) 0.5899(2) 0.0851(11) Uani 1 1 d . . .
H30A H 1.0486 0.6306 0.6241 0.128 Uiso 1 1 calc R . .
H30B H 0.9211 0.5948 0.5728 0.128 Uiso 1 1 calc R . .
H30C H 1.0694 0.5858 0.5333 0.128 Uiso 1 1 calc R . .

loop_
_atom_site_aniso_label
_atom_site_aniso_U_11
_atom_site_aniso_U_22
_atom_site_aniso_U_33
_atom_site_aniso_U_23
_atom_site_aniso_U_13
_atom_site_aniso_U_12
Rh 0.01738(12) 0.02346(13) 0.02801(13) 0.000 0.00148(9) 0.000
Cl 0.0193(4) 0.0453(5) 0.0515(5) 0.000 0.0005(3) 0.000
P 0.0244(4) 0.0241(4) 0.0302(5) 0.000 0.0011(3) 0.000
S1 0.0228(4) 0.0427(5) 0.0313(4) 0.000 0.0023(3) 0.000
S2 0.0223(3) 0.0256(3) 0.0440(3) -0.0032(3) 0.0030(2) 0.0011(2)
B 0.0219(17) 0.028(2) 0.0242(18) 0.000 0.0024(14) 0.000
N11 0.0223(13) 0.0270(14) 0.0277(14) 0.000 0.0004(10) 0.000
N12 0.0270(14) 0.0374(16) 0.0270(14) 0.000 0.0009(11) 0.000
N21 0.0194(9) 0.0235(10) 0.0313(10) 0.0013(8) 0.0006(7) -0.0003(7)
N22 0.0270(10) 0.0225(10) 0.0324(10) -0.0004(8) 0.0017(8) -0.0017(8)
C11 0.0253(16) 0.0218(16) 0.0303(17) 0.000 0.0011(13) 0.000
C12 0.0194(16) 0.045(2) 0.039(2) 0.000 0.0015(13) 0.000
C13 0.0267(18) 0.053(2) 0.035(2) 0.000 -0.0067(14) 0.000
C14 0.0365(19) 0.051(2) 0.0268(18) 0.000 0.0019(14) 0.000
C15 0.054(3) 0.107(4) 0.027(2) 0.000 -0.0020(18) 0.000
C16 0.0617(18) 0.0590(19) 0.0415(15) -0.0115(14) 0.0122(13) 0.0071(15)
C21 0.0269(11) 0.0246(12) 0.0234(11) -0.0009(9) 0.0008(8) -0.0016(10)
C22 0.0182(11) 0.0344(14) 0.0412(14) 0.0015(11) 0.0030(9) -0.0002(10)
C23 0.0229(11) 0.0339(14) 0.0414(14) 0.0025(11) 0.0049(9) -0.0066(10)
C24 0.0424(14) 0.0227(12) 0.0370(13) 0.0028(10) 0.0027(10) -0.0029(10)
C25 0.0656(18) 0.0280(14) 0.0610(18) -0.0028(13) 0.0118(14) 0.0057(13)
C26 0.0503(16) 0.0304(14) 0.0616(17) 0.0079(12) -0.0006(13) -0.0091(12)
C27 0.0524(16) 0.0318(14) 0.0509(16) 0.0083(12) -0.0068(12) 0.0008(12)
C31 0.0287(17) 0.0329(19) 0.0239(16) 0.000 0.0003(13) 0.000
C32 0.0365(14) 0.0392(14) 0.0385(13) -0.0033(12) 0.0033(10) -0.0042(12)
C33 0.0405(15) 0.0635(19) 0.0470(15) 0.0034(15) 0.0107(12) -0.0173(14)
C34 0.031(2) 0.090(4) 0.053(2) 0.000 0.0144(17) 0.000
C41 0.0303(12) 0.0257(13) 0.0330(12) 0.0005(10) -0.0029(9) -0.0012(10)
C42 0.0401(14) 0.0375(14) 0.0385(14) 0.0041(11) 0.0015(11) 0.0068(11)
C43 0.0507(16) 0.0446(16) 0.0406(15) 0.0117(13) -0.0034(12) 0.0020(13)
C44 0.0462(16) 0.0371(15) 0.0551(17) 0.0107(13) -0.0102(13) 0.0070(12)
C45 0.0374(14) 0.0431(16) 0.0567(17) 0.0010(13) -0.0021(12) 0.0121(12)
C46 0.0306(13) 0.0383(14) 0.0402(14) 0.0033(11) 0.0004(10) 0.0000(11)
C101 0.112(3) 0.062(2) 0.0506(19) -0.0057(17) 0.011(2) 0.027(2)
C102 0.128(3) 0.046(2) 0.051(2) 0.0015(16) -0.003(2) -0.024(2)
C103 0.072(2) 0.091(3) 0.064(2) 0.004(2) 0.0118(17) -0.011(2)
C201 0.0456(19) 0.133(4) 0.112(3) 0.047(3) 0.0146(18) 0.0014(19)
C202 0.068(3) 0.066(3) 0.199(5) -0.005(3) 0.029(3) -0.014(2)
C203 0.095(3) 0.131(4) 0.103(3) -0.042(3) 0.007(2) -0.023(2)
N300 0.140(3) 0.127(3) 0.172(4) 0.088(3) 0.005(3) 0.014(3)
C301 0.068(2) 0.076(3) 0.084(3) 0.015(2) 0.0082(18) 0.0032(19)
C302 0.101(3) 0.077(3) 0.079(2) 0.020(2) 0.024(2) 0.029(2)

loop_
_geom_bond_atom_site_label_1
_geom_bond_atom_site_label_2
_geom_bond_distance
_geom_bond_site_symmetry_2
_geom_bond_publ_flag
Rh B 2.095(3) . ?
Rh P 2.3281(8) . ?
Rh S2 2.3525(6) . ?
Rh S2 2.3525(6) 4_575 ?
Rh S1 2.3807(8) . ?
Rh Cl 2.6431(8) . ?
P C31 1.828(3) . ?
P C41 1.845(2) . ?
P C41 1.845(2) 4_575 ?
S1 C11 1.705(3) . ?
S2 C21 1.709(2) . ?
B N21 1.558(2) . ?
B N21 1.558(2) 4_575 ?
B N11 1.575(4) . ?
N11 C11 1.340(3) . ?
N11 C12 1.385(3) . ?
N12 C11 1.370(3) . ?
N12 C13 1.389(4) . ?
N12 C14 1.498(4) . ?
N21 C21 1.353(2) . ?
N21 C22 1.388(2) . ?
N22 C21 1.364(2) . ?
N22 C23 1.391(2) . ?
N22 C24 1.501(3) . ?
C12 C13 1.336(4) . ?
C14 C16 1.518(3) 4_575 ?
C14 C16 1.518(3) . ?
C14 C15 1.538(5) . ?
C22 C23 1.334(3) . ?
C24 C25 1.517(3) . ?
C24 C26 1.522(3) . ?
C24 C27 1.527(3) . ?
C31 C32 1.389(3) . ?
C31 C32 1.389(3) 4_575 ?
C32 C33 1.382(3) . ?
C33 C34 1.376(3) . ?
C34 C33 1.376(3) 4_575 ?
C41 C46 1.386(3) . ?
C41 C42 1.390(3) . ?
C42 C43 1.378(3) . ?
C43 C44 1.370(3) . ?
C44 C45 1.372(3) . ?
C45 C46 1.382(3) . ?
C101 C102 1.359(4) . ?
C101 C103 1.361(4) 3_666 ?
C102 C103 1.360(4) . ?
C103 C101 1.361(4) 3_666 ?
C201 C201 1.338(8) 4_575 ?
C201 C202 1.368(5) . ?
C202 C203 1.337(5) . ?
C203 C203 1.326(8) 4_575 ?
N300 C301 1.112(4) . ?
C301 C302 1.437(4) . ?
